data_4072328
loop_
_publ_author_name
'Yuan, Yuanyuan'
'Chen, Yaofeng'
'Li, Guangyu'
'Xia, Wei'

_publ_section_title
;
 Reactions of Boratabenzene Yttrium Complexes with KN(SiMe3)2: Salt
 Elimination and \p-Ligand Displacement
;
_journal_issue 23
_journal_name_full Organometallics
_journal_page_first 6307
_journal_paper_doi 10.1021/om800770a
_journal_volume 27
_journal_year 2008
_chemical_formula_sum 'C40 H48 B2 N3 Si2 Y'
_chemical_formula_weight 737.52
_chemical_name_systematic
; 
 ? 
;
_space_group_IT_number 19
_symmetry_cell_setting orthorhombic
_symmetry_space_group_name_Hall 'P 2ac 2ab'
_symmetry_space_group_name_H-M 'P 21 21 21'
_atom_sites_solution_hydrogens geom
_atom_sites_solution_primary direct
_atom_sites_solution_secondary difmap
_audit_creation_method SHELXL-97
_cell_angle_alpha 90.00
_cell_angle_beta 90.00
_cell_angle_gamma 90.00
_cell_formula_units_Z 4
_cell_length_a 8.6743(9)
_cell_length_b 17.8926(19)
_cell_length_c 25.385(3)
_cell_measurement_reflns_used 1647
_cell_measurement_temperature 293(2)
_cell_measurement_theta_max 31.796
_cell_measurement_theta_min 4.553
_cell_volume 3939.9(7)
_computing_cell_refinement 'Bruker SMART'
_computing_data_collection 'Bruker SMART'
_computing_data_reduction 'Bruker SHELXTL'
_computing_molecular_graphics 'Bruker SHELXTL'
_computing_publication_material 'Bruker SHELXTL'
_computing_structure_refinement 'SHELXL-97 (Sheldrick, 1997)'
_computing_structure_solution 'SHELXS-97 (Sheldrick, 1990)'
_diffrn_ambient_temperature 293(2)
_diffrn_measured_fraction_theta_full 0.999
_diffrn_measured_fraction_theta_max 0.999
_diffrn_measurement_device_type 'CCD area detector'
_diffrn_measurement_method 'phi and omega scans'
_diffrn_radiation_monochromator graphite
_diffrn_radiation_source 'fine-focus sealed tube'
_diffrn_radiation_type MoK\a
_diffrn_radiation_wavelength 0.71073
_diffrn_reflns_av_R_equivalents 0.1460
_diffrn_reflns_av_sigmaI/netI 0.3176
_diffrn_reflns_limit_h_max 11
_diffrn_reflns_limit_h_min -10
_diffrn_reflns_limit_k_max 22
_diffrn_reflns_limit_k_min -20
_diffrn_reflns_limit_l_max 28
_diffrn_reflns_limit_l_min -32
_diffrn_reflns_number 23361
_diffrn_reflns_theta_full 25.50
_diffrn_reflns_theta_max 26.99
_diffrn_reflns_theta_min 1.97
_exptl_absorpt_coefficient_mu 1.572
_exptl_absorpt_correction_T_max 1.0000
_exptl_absorpt_correction_T_min 0.6015
_exptl_absorpt_correction_type empirical
_exptl_absorpt_process_details sadabs
_exptl_crystal_colour yellow
_exptl_crystal_density_diffrn 1.243
_exptl_crystal_density_method 'not measured'
_exptl_crystal_description prismatic
_exptl_crystal_F_000 1544
_exptl_crystal_size_max 0.490
_exptl_crystal_size_mid 0.468
_exptl_crystal_size_min 0.357
_refine_diff_density_max 0.309
_refine_diff_density_min -0.264
_refine_diff_density_rms 0.050
_refine_ls_abs_structure_details 'Flack H D (1983), Acta Cryst. A39, 876-881'
_refine_ls_abs_structure_Flack 0.023(7)
_refine_ls_extinction_method none
_refine_ls_goodness_of_fit_ref 0.903
_refine_ls_hydrogen_treatment constr
_refine_ls_matrix_type full
_refine_ls_number_parameters 439
_refine_ls_number_reflns 7324
_refine_ls_number_restraints 0
_refine_ls_restrained_S_all 0.903
_refine_ls_R_factor_all 0.1445
_refine_ls_R_factor_gt 0.0487
_refine_ls_shift/su_max 0.015
_refine_ls_shift/su_mean 0.002
_refine_ls_structure_factor_coef Fsqd
_refine_ls_weighting_details 'calc w=1/[\s^2^(Fo^2^)+(0.0403P)^2^+0.0000P] where P=(Fo^2^+2Fc^2^)/3'
_refine_ls_weighting_scheme calc
_refine_ls_wR_factor_gt 0.0707
_refine_ls_wR_factor_ref 0.0921
_reflns_number_gt 3003
_reflns_number_total 8529
_reflns_threshold_expression >2sigma(I)
_cod_data_source_file om800770a_si_002.cif
_cod_data_source_block cd27455
_cod_depositor_comments
;
The following automatic conversions were performed:

'_symmetry_cell_setting' value 'Orthorhombic' changed to
'orthorhombic' according to
/home/saulius/struct/CIF-dictionaries/cif_core.dic dictionary named
'cif_core.dic' version 2.4.1 from 2010-06-29.

Automatic conversion script
Id: cif_fix_values 1715 2011-07-08 13:25:40Z adriana 
;
_cod_original_sg_symbol_H-M P2(1)2(1)2(1)
_cod_database_code 4072328

loop_
_symmetry_equiv_pos_as_xyz
'x, y, z'
'-x+1/2, -y, z+1/2'
'-x, y+1/2, -z+1/2'
'x+1/2, -y+1/2, -z'

loop_
_atom_site_label
_atom_site_type_symbol
_atom_site_fract_x
_atom_site_fract_y
_atom_site_fract_z
_atom_site_U_iso_or_equiv
_atom_site_adp_type
_atom_site_occupancy
_atom_site_symmetry_multiplicity
_atom_site_calc_flag
_atom_site_refinement_flags
Y Y 0.55979(7) 0.06848(4) 0.79474(2) 0.04212(17) Uani 1 1 d .
Si1 Si 0.5892(3) 0.10881(13) 0.91523(8) 0.0686(7) Uani 1 1 d .
Si2 Si 0.3125(3) 0.18422(14) 0.86603(9) 0.0725(7) Uani 1 1 d .
B1 B 0.7550(8) 0.0795(4) 0.6949(3) 0.041(2) Uani 1 1 d .
B2 B 0.4949(8) -0.0931(5) 0.8153(3) 0.048(2) Uani 1 1 d .
N1 N 0.7847(6) 0.0341(3) 0.64958(19) 0.0469(16) Uani 1 1 d .
N2 N 0.5633(7) -0.1425(3) 0.85392(19) 0.0461(14) Uani 1 1 d .
N3 N 0.4717(5) 0.1296(3) 0.86361(17) 0.0438(15) Uani 1 1 d .
C1 C 0.8511(7) 0.0798(4) 0.7455(2) 0.055(2) Uani 1 1 d .
H1 H 0.9279 0.0404 0.7512 0.066 Uiso 1 1 calc R
C2 C 0.8373(10) 0.1375(5) 0.7823(3) 0.071(3) Uani 1 1 d .
H2 H 0.9091 0.1396 0.8121 0.085 Uiso 1 1 calc R
C3 C 0.7263(12) 0.1913(5) 0.7775(3) 0.079(3) Uani 1 1 d .
H3 H 0.7228 0.2321 0.8032 0.094 Uiso 1 1 calc R
C4 C 0.6203(10) 0.1896(4) 0.7374(3) 0.069(3) Uani 1 1 d .
H4 H 0.5425 0.2292 0.7358 0.083 Uiso 1 1 calc R
C5 C 0.6184(7) 0.1349(4) 0.6989(3) 0.055(2) Uani 1 1 d .
H5 H 0.5388 0.1355 0.6715 0.066 Uiso 1 1 calc R
C6 C 0.3564(7) -0.0436(4) 0.8280(2) 0.047(2) Uani 1 1 d .
H6 H 0.3169 -0.0424 0.8642 0.056 Uiso 1 1 calc R
C7 C 0.2854(7) -0.0017(4) 0.7904(3) 0.0548(19) Uani 1 1 d .
H7 H 0.1923 0.0262 0.8000 0.066 Uiso 1 1 calc R
C8 C 0.3417(8) 0.0038(4) 0.7386(3) 0.054(2) Uani 1 1 d .
H8 H 0.2847 0.0325 0.7121 0.064 Uiso 1 1 calc R
C9 C 0.4701(8) -0.0388(4) 0.7238(2) 0.050(2) Uani 1 1 d .
H9 H 0.5076 -0.0358 0.6874 0.060 Uiso 1 1 calc R
C10 C 0.5490(8) -0.0825(3) 0.7595(2) 0.0434(16) Uani 1 1 d .
H10 H 0.6449 -0.1067 0.7483 0.052 Uiso 1 1 calc R
C11 C 0.6975(7) 0.0408(4) 0.6023(2) 0.0418(19) Uani 1 1 d .
C12 C 0.6665(8) 0.1079(4) 0.5801(3) 0.055(2) Uani 1 1 d .
H12 H 0.7072 0.1509 0.5953 0.066 Uiso 1 1 calc R
C13 C 0.5757(10) 0.1146(5) 0.5352(3) 0.077(3) Uani 1 1 d .
H13 H 0.5523 0.1613 0.5213 0.092 Uiso 1 1 calc R
C14 C 0.5212(9) 0.0501(6) 0.5118(3) 0.075(3) Uani 1 1 d .
H14 H 0.4611 0.0535 0.4816 0.090 Uiso 1 1 calc R
C15 C 0.5536(10) -0.0181(5) 0.5321(3) 0.070(2) Uani 1 1 d .
H15 H 0.5171 -0.0610 0.5156 0.084 Uiso 1 1 calc R
C16 C 0.6425(8) -0.0240(4) 0.5783(3) 0.063(2) Uani 1 1 d .
H16 H 0.6645 -0.0706 0.5926 0.075 Uiso 1 1 calc R
C17 C 0.9154(8) -0.0149(4) 0.6467(2) 0.0437(18) Uani 1 1 d .
C18 C 1.0275(8) -0.0021(4) 0.6092(3) 0.060(2) Uani 1 1 d .
H18 H 1.0167 0.0383 0.5865 0.072 Uiso 1 1 calc R
C19 C 1.1542(9) -0.0472(5) 0.6044(3) 0.074(3) Uani 1 1 d .
H19 H 1.2265 -0.0377 0.5782 0.089 Uiso 1 1 calc R
C20 C 1.1750(9) -0.1056(5) 0.6378(3) 0.072(3) Uani 1 1 d .
H20 H 1.2622 -0.1356 0.6348 0.087 Uiso 1 1 calc R
C21 C 1.0686(10) -0.1203(4) 0.6754(3) 0.074(2) Uani 1 1 d .
H21 H 1.0811 -0.1608 0.6980 0.089 Uiso 1 1 calc R
C22 C 0.9401(9) -0.0739(4) 0.6799(2) 0.0640(19) Uani 1 1 d .
H22 H 0.8688 -0.0834 0.7065 0.077 Uiso 1 1 calc R
C23 C 0.4847(7) -0.1588(4) 0.9014(3) 0.0413(18) Uani 1 1 d .
C24 C 0.3307(8) -0.1795(3) 0.9015(2) 0.0449(19) Uani 1 1 d .
H24 H 0.2790 -0.1847 0.8696 0.054 Uiso 1 1 calc R
C25 C 0.2539(8) -0.1924(4) 0.9471(3) 0.068(2) Uani 1 1 d .
H25 H 0.1509 -0.2068 0.9463 0.081 Uiso 1 1 calc R
C26 C 0.3290(11) -0.1841(4) 0.9948(3) 0.071(3) Uani 1 1 d .
H26 H 0.2752 -0.1917 1.0260 0.086 Uiso 1 1 calc R
C27 C 0.4787(10) -0.1651(4) 0.9966(3) 0.068(3) Uani 1 1 d .
H27 H 0.5291 -0.1613 1.0288 0.081 Uiso 1 1 calc R
C28 C 0.5576(10) -0.1513(4) 0.9500(3) 0.063(2) Uani 1 1 d .
H28 H 0.6605 -0.1369 0.9513 0.075 Uiso 1 1 calc R
C29 C 0.7045(8) -0.1810(4) 0.8462(2) 0.0417(18) Uani 1 1 d .
C30 C 0.8336(8) -0.1450(4) 0.8263(3) 0.062(2) Uani 1 1 d .
H30 H 0.8276 -0.0943 0.8185 0.075 Uiso 1 1 calc R
C31 C 0.9693(8) -0.1820(5) 0.8178(2) 0.072(2) Uani 1 1 d .
H31 H 1.0539 -0.1566 0.8043 0.086 Uiso 1 1 calc R
C32 C 0.9805(9) -0.2580(6) 0.8296(3) 0.075(3) Uani 1 1 d .
H32 H 1.0708 -0.2843 0.8227 0.090 Uiso 1 1 calc R
C33 C 0.8576(10) -0.2925(5) 0.8512(3) 0.067(2) Uani 1 1 d .
H33 H 0.8660 -0.3424 0.8611 0.080 Uiso 1 1 calc R
C34 C 0.7193(9) -0.2557(4) 0.8590(3) 0.058(2) Uani 1 1 d .
H34 H 0.6355 -0.2814 0.8729 0.070 Uiso 1 1 calc R
C35 C 0.7089(11) 0.1902(5) 0.9384(3) 0.110(4) Uani 1 1 d .
H35A H 0.7490 0.2166 0.9085 0.140 Uiso 1 1 calc R
H35B H 0.7927 0.1722 0.9596 0.140 Uiso 1 1 calc R
H35C H 0.6459 0.2233 0.9590 0.140 Uiso 1 1 calc R
C36 C 0.4876(10) 0.0679(5) 0.9726(2) 0.114(4) Uani 1 1 d .
H36A H 0.4447 0.1073 0.9937 0.141 Uiso 1 1 calc R
H36B H 0.5591 0.0395 0.9933 0.141 Uiso 1 1 calc R
H36C H 0.4064 0.0358 0.9604 0.141 Uiso 1 1 calc R
C37 C 0.7237(8) 0.0343(4) 0.8919(2) 0.068(2) Uani 1 1 d .
H37A H 0.6655 -0.0090 0.8818 0.103 Uiso 1 1 calc R
H37B H 0.7936 0.0213 0.9197 0.103 Uiso 1 1 calc R
H37C H 0.7810 0.0523 0.8621 0.103 Uiso 1 1 calc R
C38 C 0.2413(8) 0.2073(4) 0.7981(3) 0.096(3) Uani 1 1 d .
H38A H 0.2936 0.2510 0.7854 0.143 Uiso 1 1 calc R
H38B H 0.1324 0.2166 0.7993 0.143 Uiso 1 1 calc R
H38C H 0.2617 0.1661 0.7749 0.143 Uiso 1 1 calc R
C39 C 0.3426(11) 0.2731(5) 0.9005(4) 0.119(5) Uani 1 1 d .
H39A H 0.3936 0.2640 0.9335 0.153 Uiso 1 1 calc R
H39B H 0.2448 0.2965 0.9070 0.153 Uiso 1 1 calc R
H39C H 0.4052 0.3054 0.8792 0.153 Uiso 1 1 calc R
C40 C 0.1487(9) 0.1403(6) 0.9028(3) 0.122(5) Uani 1 1 d .
H40A H 0.1402 0.0887 0.8930 0.159 Uiso 1 1 calc R
H40B H 0.0546 0.1658 0.8942 0.159 Uiso 1 1 calc R
H40C H 0.1673 0.1440 0.9400 0.159 Uiso 1 1 calc R

loop_
_atom_site_aniso_label
_atom_site_aniso_U_11
_atom_site_aniso_U_22
_atom_site_aniso_U_33
_atom_site_aniso_U_23
_atom_site_aniso_U_13
_atom_site_aniso_U_12
Y 0.0417(3) 0.0443(4) 0.0403(3) -0.0019(4) 0.0012(4) -0.0064(4)
Si1 0.0909(19) 0.0705(17) 0.0443(12) -0.0082(11) -0.0052(14) 0.0099(15)
Si2 0.0548(16) 0.071(2) 0.0912(19) -0.0207(15) 0.0037(14) 0.0124(14)
B1 0.039(5) 0.035(5) 0.048(5) 0.005(4) 0.005(4) -0.001(4)
B2 0.033(5) 0.051(6) 0.059(5) 0.000(4) -0.009(4) -0.008(4)
N1 0.051(4) 0.053(4) 0.037(3) -0.002(3) 0.000(3) 0.012(3)
N2 0.039(3) 0.057(4) 0.043(3) 0.011(3) 0.002(4) -0.002(4)
N3 0.041(4) 0.046(4) 0.045(3) 0.005(2) -0.001(3) -0.003(3)
C1 0.037(4) 0.072(6) 0.056(4) 0.001(5) 0.005(3) -0.001(4)
C2 0.067(6) 0.083(7) 0.061(6) -0.007(5) 0.015(5) -0.029(5)
C3 0.111(9) 0.063(7) 0.061(7) -0.018(5) 0.031(6) -0.040(6)
C4 0.085(7) 0.049(6) 0.074(6) 0.002(5) 0.035(5) 0.016(5)
C5 0.054(5) 0.061(5) 0.052(4) 0.006(4) 0.000(4) 0.003(4)
C6 0.041(5) 0.050(6) 0.049(4) 0.014(4) 0.001(4) -0.006(4)
C7 0.028(4) 0.061(5) 0.075(5) 0.004(5) -0.011(5) -0.008(4)
C8 0.051(5) 0.054(6) 0.056(5) 0.014(4) -0.016(4) -0.009(4)
C9 0.054(5) 0.052(5) 0.045(4) -0.007(3) 0.000(4) -0.017(4)
C10 0.031(4) 0.041(5) 0.058(4) 0.004(3) -0.004(4) 0.001(4)
C11 0.032(4) 0.053(6) 0.040(4) -0.005(4) 0.011(4) 0.003(4)
C12 0.064(6) 0.058(6) 0.042(4) 0.010(4) 0.006(4) 0.011(5)
C13 0.082(7) 0.090(8) 0.059(5) 0.019(5) -0.004(6) 0.022(6)
C14 0.065(6) 0.105(9) 0.054(5) 0.005(5) -0.010(4) 0.018(6)
C15 0.056(5) 0.090(7) 0.065(5) -0.027(5) 0.001(5) -0.009(6)
C16 0.063(6) 0.072(7) 0.054(5) -0.006(5) 0.005(4) -0.005(5)
C17 0.045(5) 0.047(5) 0.039(4) -0.001(3) 0.003(4) 0.011(4)
C18 0.045(6) 0.089(7) 0.046(5) -0.001(4) -0.002(4) 0.008(5)
C19 0.041(5) 0.123(10) 0.057(5) -0.014(5) 0.017(4) 0.010(5)
C20 0.049(6) 0.099(8) 0.069(6) -0.022(5) -0.008(5) 0.020(5)
C21 0.052(6) 0.070(6) 0.100(6) 0.010(5) -0.001(6) 0.015(5)
C22 0.060(5) 0.056(5) 0.076(5) 0.023(4) 0.020(5) 0.001(5)
C23 0.034(4) 0.043(5) 0.047(4) 0.002(3) -0.001(3) 0.002(3)
C24 0.043(5) 0.050(5) 0.042(4) 0.020(4) 0.009(4) -0.002(4)
C25 0.050(6) 0.080(7) 0.073(6) 0.013(5) 0.014(5) -0.005(5)
C26 0.079(7) 0.075(7) 0.060(6) 0.009(5) 0.019(6) 0.004(6)
C27 0.087(8) 0.070(6) 0.047(5) 0.002(4) -0.006(5) 0.010(5)
C28 0.060(5) 0.069(6) 0.059(5) 0.013(4) -0.003(5) -0.001(5)
C29 0.040(5) 0.046(6) 0.039(4) -0.002(4) -0.006(4) -0.003(4)
C30 0.046(5) 0.075(7) 0.066(5) -0.006(4) 0.004(4) 0.009(5)
C31 0.043(6) 0.106(8) 0.067(5) -0.005(5) 0.001(4) 0.010(5)
C32 0.055(7) 0.110(9) 0.060(6) -0.021(5) -0.021(4) 0.033(6)
C33 0.075(7) 0.069(7) 0.057(5) -0.003(5) -0.011(5) 0.019(6)
C34 0.055(6) 0.057(7) 0.062(5) 0.004(4) -0.008(5) -0.001(5)
C35 0.160(10) 0.097(8) 0.102(7) -0.049(6) -0.065(7) 0.015(7)
C36 0.184(12) 0.157(9) 0.061(5) 0.047(6) 0.035(6) 0.034(9)
C37 0.080(6) 0.058(6) 0.067(5) 0.001(4) -0.036(4) 0.003(4)
C38 0.067(6) 0.109(8) 0.111(7) 0.062(6) 0.011(6) 0.022(5)
C39 0.119(10) 0.124(11) 0.262(13) -0.105(9) -0.044(9) 0.054(8)
C40 0.041(6) 0.316(16) 0.101(8) 0.005(8) 0.021(6) 0.017(7)

loop_
_atom_type_symbol
_atom_type_description
_atom_type_scat_dispersion_real
_atom_type_scat_dispersion_imag
_atom_type_scat_source
C C 0.0033 0.0016 'International Tables Vol C Tables 4.2.6.8 and 6.1.1.4'
H H 0.0000 0.0000 'International Tables Vol C Tables 4.2.6.8 and 6.1.1.4'
B B 0.0013 0.0007 'International Tables Vol C Tables 4.2.6.8 and 6.1.1.4'
N N 0.0061 0.0033 'International Tables Vol C Tables 4.2.6.8 and 6.1.1.4'
Si Si 0.0817 0.0704 'International Tables Vol C Tables 4.2.6.8 and 6.1.1.4'
Y Y -2.7962 3.5667 'International Tables Vol C Tables 4.2.6.8 and 6.1.1.4'

loop_
_geom_angle_atom_site_label_1
_geom_angle_atom_site_label_2
_geom_angle_atom_site_label_3
_geom_angle
N3 Y C8 113.5(2)
N3 Y C4 95.6(2)
C8 Y C4 101.7(3)
N3 Y C3 84.7(2)
C8 Y C3 131.5(3)
C4 Y C3 29.9(2)
N3 Y C7 87.5(2)
C8 Y C7 30.62(18)
C4 Y C7 122.1(3)
C3 Y C7 148.9(3)
N3 Y C2 100.0(2)
C8 Y C2 140.4(2)
C4 Y C2 52.7(2)
C3 Y C2 29.3(2)
C7 Y C2 171.0(2)
N3 Y C9 140.45(19)
C8 Y C9 30.09(18)
C4 Y C9 105.4(2)
C3 Y C9 128.5(2)
C7 Y C9 52.9(2)
C2 Y C9 119.4(2)
N3 Y C5 123.48(19)
C8 Y C5 81.0(2)
C4 Y C5 29.52(18)
C3 Y C5 53.1(2)
C7 Y C5 109.2(2)
C2 Y C5 62.5(2)
C9 Y C5 77.0(2)
N3 Y C6 84.12(18)
C8 Y C6 52.92(19)
C4 Y C6 150.6(2)
C3 Y C6 168.7(2)
C7 Y C6 28.58(16)
C2 Y C6 156.4(2)
C9 Y C6 61.23(19)
C5 Y C6 133.7(2)
N3 Y C1 128.8(2)
C8 Y C1 115.7(2)
C4 Y C1 61.5(2)
C3 Y C1 52.0(2)
C7 Y C1 143.7(2)
C2 Y C1 29.08(19)
C9 Y C1 90.8(2)
C5 Y C1 54.09(19)
C6 Y C1 138.4(2)
N3 Y C10 135.28(17)
C8 Y C10 52.4(2)
C4 Y C10 127.3(2)
C3 Y C10 138.4(2)
C7 Y C10 61.0(2)
C2 Y C10 115.0(2)
C9 Y C10 28.46(15)
C5 Y C10 97.89(19)
C6 Y C10 52.77(18)
C1 Y C10 87.6(2)
N3 Y B2 106.1(2)
C8 Y B2 62.3(2)
C4 Y B2 156.7(2)
C3 Y B2 158.0(3)
C7 Y B2 52.4(2)
C2 Y B2 128.7(3)
C9 Y B2 52.04(19)
C5 Y B2 127.2(2)
C6 Y B2 30.36(18)
C1 Y B2 108.3(2)
C10 Y B2 29.72(17)
N3 Si1 C36 114.0(3)
N3 Si1 C37 106.6(3)
C36 Si1 C37 105.4(4)
N3 Si1 C35 113.7(3)
C36 Si1 C35 108.8(4)
C37 Si1 C35 107.9(4)
N3 Si2 C39 113.7(4)
N3 Si2 C40 113.3(4)
C39 Si2 C40 103.5(5)
N3 Si2 C38 111.2(3)
C39 Si2 C38 107.1(4)
C40 Si2 C38 107.5(3)
N1 B1 C1 125.3(6)
N1 B1 C5 123.6(6)
C1 B1 C5 111.1(6)
N1 B1 Y 136.8(5)
C1 B1 Y 66.8(3)
C5 B1 Y 64.1(4)
N2 B2 C10 126.0(7)
N2 B2 C6 122.2(6)
C10 B2 C6 111.9(7)
N2 B2 Y 129.1(4)
C10 B2 Y 69.9(4)
C6 B2 Y 68.0(4)
C11 N1 B1 122.2(6)
C11 N1 C17 115.3(5)
B1 N1 C17 122.0(5)
C23 N2 C29 115.6(5)
C23 N2 B2 120.4(6)
C29 N2 B2 123.8(6)
Si2 N3 Si1 126.0(3)
Si2 N3 Y 126.8(3)
Si1 N3 Y 107.2(2)
C2 C1 B1 121.1(7)
C2 C1 Y 71.4(4)
B1 C1 Y 83.4(3)
C2 C1 H1 119.4
B1 C1 H1 119.4
Y C1 H1 119.4
C3 C2 C1 121.5(8)
C3 C2 Y 72.9(5)
C1 C2 Y 79.5(4)
C3 C2 H2 119.3
C1 C2 H2 119.3
Y C2 H2 119.3
C2 C3 C4 121.4(8)
C2 C3 Y 77.7(5)
C4 C3 Y 75.0(5)
C2 C3 H3 119.3
C4 C3 H3 119.3
Y C3 H3 119.3
C3 C4 C5 123.2(8)
C3 C4 Y 75.1(5)
C5 C4 Y 78.9(4)
C3 C4 H4 118.4
C5 C4 H4 118.4
Y C4 H4 118.4
C4 C5 B1 119.3(7)
C4 C5 Y 71.5(4)
B1 C5 Y 85.6(4)
C4 C5 H5 120.1
B1 C5 H5 120.1
Y C5 H5 120.1
C7 C6 B2 121.8(6)
C7 C6 Y 71.3(4)
B2 C6 Y 81.7(4)
C7 C6 H6 119.1
B2 C6 H6 119.1
Y C6 H6 119.1
C6 C7 C8 122.5(7)
C6 C7 Y 80.1(4)
C8 C7 Y 72.5(4)
C6 C7 H7 118.7
C8 C7 H7 118.7
Y C7 H7 118.7
C9 C8 C7 119.2(7)
C9 C8 Y 79.2(4)
C7 C8 Y 76.9(4)
C9 C8 H8 120.2
C7 C8 H8 120.2
Y C8 H8 120.2
C10 C9 C8 121.9(6)
C10 C9 Y 79.9(3)
C8 C9 Y 70.7(4)
C10 C9 H9 119.0
C8 C9 H9 119.0
Y C9 H9 119.0
C9 C10 B2 122.4(6)
C9 C10 Y 71.6(3)
B2 C10 Y 80.4(4)
C9 C10 H10 118.8
B2 C10 H10 118.8
Y C10 H10 118.8
C12 C11 C16 119.1(7)
C12 C11 N1 122.1(6)
C16 C11 N1 118.7(7)
C11 C12 C13 122.0(8)
C11 C12 H12 119.0
C13 C12 H12 119.0
C14 C13 C12 118.3(8)
C14 C13 H13 120.8
C12 C13 H13 120.8
C15 C14 C13 121.2(8)
C15 C14 H14 119.4
C13 C14 H14 119.4
C14 C15 C16 119.9(8)
C14 C15 H15 120.0
C16 C15 H15 120.0
C11 C16 C15 119.4(7)
C11 C16 H16 120.3
C15 C16 H16 120.3
C22 C17 C18 116.3(7)
C22 C17 N1 124.3(7)
C18 C17 N1 119.4(6)
C19 C18 C17 122.0(7)
C19 C18 H18 119.0
C17 C18 H18 119.0
C20 C19 C18 120.3(8)
C20 C19 H19 119.8
C18 C19 H19 119.8
C21 C20 C19 119.9(8)
C21 C20 H20 120.0
C19 C20 H20 120.0
C20 C21 C22 119.2(7)
C20 C21 H21 120.4
C22 C21 H21 120.4
C17 C22 C21 122.2(7)
C17 C22 H22 118.9
C21 C22 H22 118.9
C24 C23 C28 117.5(7)
C24 C23 N2 121.4(6)
C28 C23 N2 121.1(6)
C25 C24 C23 121.4(7)
C25 C24 H24 119.3
C23 C24 H24 119.3
C24 C25 C26 119.8(7)
C24 C25 H25 120.1
C26 C25 H25 120.1
C27 C26 C25 120.8(8)
C27 C26 H26 119.6
C25 C26 H26 119.6
C26 C27 C28 119.5(8)
C26 C27 H27 120.2
C28 C27 H27 120.2
C27 C28 C23 120.9(8)
C27 C28 H28 119.6
C23 C28 H28 119.6
C34 C29 C30 117.4(7)
C34 C29 N2 121.2(7)
C30 C29 N2 121.4(7)
C31 C30 C29 121.8(8)
C31 C30 H30 119.1
C29 C30 H30 119.1
C30 C31 C32 119.9(8)
C30 C31 H31 120.1
C32 C31 H31 120.1
C33 C32 C31 118.5(8)
C33 C32 H32 120.7
C31 C32 H32 120.7
C32 C33 C34 121.7(8)
C32 C33 H33 119.1
C34 C33 H33 119.1
C29 C34 C33 120.5(8)
C29 C34 H34 119.7
C33 C34 H34 119.7
Si1 C35 H35A 109.5
Si1 C35 H35B 109.5
H35A C35 H35B 109.5
Si1 C35 H35C 109.5
H35A C35 H35C 109.5
H35B C35 H35C 109.5
Si1 C36 H36A 109.5
Si1 C36 H36B 109.5
H36A C36 H36B 109.5
Si1 C36 H36C 109.5
H36A C36 H36C 109.5
H36B C36 H36C 109.5
Si1 C37 H37A 109.5
Si1 C37 H37B 109.5
H37A C37 H37B 109.5
Si1 C37 H37C 109.5
H37A C37 H37C 109.5
H37B C37 H37C 109.5
Si2 C38 H38A 109.5
Si2 C38 H38B 109.5
H38A C38 H38B 109.5
Si2 C38 H38C 109.5
H38A C38 H38C 109.5
H38B C38 H38C 109.5
Si2 C39 H39A 109.5
Si2 C39 H39B 109.5
H39A C39 H39B 109.5
Si2 C39 H39C 109.5
H39A C39 H39C 109.5
H39B C39 H39C 109.5
Si2 C40 H40A 109.5
Si2 C40 H40B 109.5
H40A C40 H40B 109.5
Si2 C40 H40C 109.5
H40A C40 H40C 109.5
H40B C40 H40C 109.5

loop_
_geom_bond_atom_site_label_1
_geom_bond_atom_site_label_2
_geom_bond_distance
Y N3 2.199(5)
Y C8 2.636(7)
Y C4 2.664(7)
Y C3 2.665(8)
Y C7 2.693(6)
Y C2 2.724(7)
Y C9 2.744(6)
Y C5 2.756(7)
Y C6 2.801(6)
Y C1 2.827(6)
Y C10 2.847(6)
Y B2 2.991(8)
Si1 N3 1.702(5)
Si1 C36 1.852(7)
Si1 C37 1.868(6)
Si1 C35 1.882(8)
Si2 N3 1.692(5)
Si2 C39 1.835(9)
Si2 C40 1.873(8)
Si2 C38 1.878(7)
B1 N1 1.431(8)
B1 C1 1.532(8)
B1 C5 1.547(9)
B2 N2 1.448(9)
B2 C10 1.504(8)
B2 C6 1.527(9)
N1 C11 1.423(7)
N1 C17 1.437(7)
N2 C23 1.416(7)
N2 C29 1.419(8)
C1 C2 1.397(9)
C1 H1 0.9800
C2 C3 1.366(10)
C2 H2 0.9800
C3 C4 1.374(10)
C3 H3 0.9800
C4 C5 1.384(9)
C4 H4 0.9800
C5 H5 0.9800
C6 C7 1.360(8)
C6 H6 0.9800
C7 C8 1.408(8)
C7 H7 0.9800
C8 C9 1.401(8)
C8 H8 0.9800
C9 C10 1.378(7)
C9 H9 0.9800
C10 H10 0.9800
C11 C12 1.354(8)
C11 C16 1.395(8)
C12 C13 1.390(8)
C12 H12 0.9300
C13 C14 1.382(9)
C13 H13 0.9300
C14 C15 1.354(9)
C14 H14 0.9300
C15 C16 1.406(8)
C15 H15 0.9300
C16 H16 0.9300
C17 C22 1.369(8)
C17 C18 1.379(8)
C18 C19 1.368(9)
C18 H18 0.9300
C19 C20 1.357(9)
C19 H19 0.9300
C20 C21 1.354(9)
C20 H20 0.9300
C21 C22 1.394(9)
C21 H21 0.9300
C22 H22 0.9300
C23 C24 1.386(8)
C23 C28 1.392(8)
C24 C25 1.354(8)
C24 H24 0.9300
C25 C26 1.385(8)
C25 H25 0.9300
C26 C27 1.342(10)
C26 H26 0.9300
C27 C28 1.389(8)
C27 H27 0.9300
C28 H28 0.9300
C29 C34 1.380(8)
C29 C30 1.387(9)
C30 C31 1.368(9)
C30 H30 0.9300
C31 C32 1.396(10)
C31 H31 0.9300
C32 C33 1.348(9)
C32 H32 0.9300
C33 C34 1.383(9)
C33 H33 0.9300
C34 H34 0.9300
C35 H35A 0.9600
C35 H35B 0.9600
C35 H35C 0.9600
C36 H36A 0.9600
C36 H36B 0.9600
C36 H36C 0.9600
C37 H37A 0.9600
C37 H37B 0.9600
C37 H37C 0.9600
C38 H38A 0.9600
C38 H38B 0.9600
C38 H38C 0.9600
C39 H39A 0.9600
C39 H39B 0.9600
C39 H39C 0.9600
C40 H40A 0.9600
C40 H40B 0.9600
C40 H40C 0.9600

loop_
_geom_torsion_atom_site_label_1
_geom_torsion_atom_site_label_2
_geom_torsion_atom_site_label_3
_geom_torsion_atom_site_label_4
_geom_torsion
N3 Y B1 N1 -169.7(5)
C8 Y B1 N1 -38.1(7)
C4 Y B1 N1 -144.1(8)
C3 Y B1 N1 -178.7(8)
C7 Y B1 N1 -34.4(7)
C2 Y B1 N1 147.4(8)
C9 Y B1 N1 -14.0(6)
C5 Y B1 N1 -112.4(8)
C6 Y B1 N1 -2.1(8)
C1 Y B1 N1 117.5(9)
C10 Y B1 N1 13.8(7)
B2 Y B1 N1 22.1(7)
N3 Y B1 C1 72.8(5)
C8 Y B1 C1 -155.6(4)
C4 Y B1 C1 98.4(5)
C3 Y B1 C1 63.8(5)
C7 Y B1 C1 -151.9(4)
C2 Y B1 C1 29.9(4)
C9 Y B1 C1 -131.5(5)
C5 Y B1 C1 130.1(6)
C6 Y B1 C1 -119.6(4)
C10 Y B1 C1 -103.6(4)
B2 Y B1 C1 -95.4(4)
N3 Y B1 C5 -57.3(5)
C8 Y B1 C5 74.3(4)
C4 Y B1 C5 -31.7(4)
C3 Y B1 C5 -66.2(4)
C7 Y B1 C5 78.0(4)
C2 Y B1 C5 -100.2(5)
C9 Y B1 C5 98.4(4)
C6 Y B1 C5 110.3(4)
C1 Y B1 C5 -130.1(6)
C10 Y B1 C5 126.3(4)
B2 Y B1 C5 134.5(4)
N3 Y B2 N2 -69.0(6)
C8 Y B2 N2 -177.5(7)
C4 Y B2 N2 132.5(7)
C3 Y B2 N2 48.4(10)
C7 Y B2 N2 -142.8(7)
C2 Y B2 N2 48.6(7)
C9 Y B2 N2 148.6(7)
C5 Y B2 N2 130.9(6)
C6 Y B2 N2 -114.3(8)
C1 Y B2 N2 72.5(6)
C10 Y B2 N2 120.5(8)
N3 Y B2 C10 170.5(4)
C8 Y B2 C10 62.0(4)
C4 Y B2 C10 12.0(8)
C3 Y B2 C10 -72.1(7)
C7 Y B2 C10 96.7(4)
C2 Y B2 C10 -72.0(5)
C9 Y B2 C10 28.1(3)
C5 Y B2 C10 10.4(5)
C6 Y B2 C10 125.2(6)
C1 Y B2 C10 -48.0(4)
N3 Y B2 C6 45.3(4)
C8 Y B2 C6 -63.2(4)
C4 Y B2 C6 -113.2(6)
C3 Y B2 C6 162.7(5)
C7 Y B2 C6 -28.5(4)
C2 Y B2 C6 162.8(4)
C9 Y B2 C6 -97.1(4)
C5 Y B2 C6 -114.8(4)
C1 Y B2 C6 -173.2(4)
C10 Y B2 C6 -125.2(6)
C1 B1 N1 C11 -175.1(6)
C5 B1 N1 C11 5.4(10)
Y B1 N1 C11 92.1(8)
C1 B1 N1 C17 -2.5(10)
C5 B1 N1 C17 178.0(6)
Y B1 N1 C17 -95.3(8)
C10 B2 N2 C23 -167.4(6)
C6 B2 N2 C23 13.7(10)
Y B2 N2 C23 100.3(7)
C10 B2 N2 C29 8.4(11)
C6 B2 N2 C29 -170.5(6)
Y B2 N2 C29 -84.0(8)
C39 Si2 N3 Si1 47.7(6)
C40 Si2 N3 Si1 -70.1(5)
C38 Si2 N3 Si1 168.7(4)
C39 Si2 N3 Y -135.3(5)
C40 Si2 N3 Y 106.9(4)
C38 Si2 N3 Y -14.3(5)
C36 Si1 N3 Si2 54.7(5)
C37 Si1 N3 Si2 170.5(4)
C35 Si1 N3 Si2 -70.8(5)
C36 Si1 N3 Y -122.9(4)
C37 Si1 N3 Y -7.0(3)
C35 Si1 N3 Y 111.7(4)
C8 Y N3 Si2 -41.3(4)
C4 Y N3 Si2 64.1(4)
C3 Y N3 Si2 92.0(4)
C7 Y N3 Si2 -57.9(4)
C2 Y N3 Si2 117.1(4)
C9 Y N3 Si2 -58.5(5)
C5 Y N3 Si2 53.5(4)
C6 Y N3 Si2 -86.4(3)
C1 Y N3 Si2 121.8(3)
C10 Y N3 Si2 -100.9(4)
B2 Y N3 Si2 -107.5(3)
C8 Y N3 Si1 136.2(3)
C4 Y N3 Si1 -118.4(3)
C3 Y N3 Si1 -90.5(3)
C7 Y N3 Si1 119.6(3)
C2 Y N3 Si1 -65.4(3)
C9 Y N3 Si1 118.9(3)
C5 Y N3 Si1 -129.0(2)
C6 Y N3 Si1 91.1(3)
C1 Y N3 Si1 -60.7(3)
C10 Y N3 Si1 76.6(3)
B2 Y N3 Si1 70.0(3)
N1 B1 C1 C2 164.5(7)
C5 B1 C1 C2 -16.0(9)
Y B1 C1 C2 -63.5(6)
N1 B1 C1 Y -132.0(6)
C5 B1 C1 Y 47.5(5)
N3 Y C1 C2 -9.5(6)
C8 Y C1 C2 153.3(5)
C4 Y C1 C2 63.6(5)
C3 Y C1 C2 29.5(5)
C7 Y C1 C2 170.0(5)
C9 Y C1 C2 170.7(5)
C5 Y C1 C2 97.5(5)
C6 Y C1 C2 -144.5(5)
C10 Y C1 C2 -161.0(5)
B2 Y C1 C2 -139.3(5)
N3 Y C1 B1 -135.5(4)
C8 Y C1 B1 27.3(5)
C4 Y C1 B1 -62.4(4)
C3 Y C1 B1 -96.5(5)
C7 Y C1 B1 44.0(6)
C2 Y C1 B1 -126.0(7)
C9 Y C1 B1 44.7(4)
C5 Y C1 B1 -28.5(4)
C6 Y C1 B1 89.5(5)
C10 Y C1 B1 73.0(4)
B2 Y C1 B1 94.7(4)
B1 C1 C2 C3 7.3(11)
Y C1 C2 C3 -62.4(7)
B1 C1 C2 Y 69.8(6)
N3 Y C2 C3 -59.8(5)
C8 Y C2 C3 88.3(6)
C4 Y C2 C3 29.7(5)
C7 Y C2 C3 86.8(18)
C9 Y C2 C3 117.1(5)
C5 Y C2 C3 62.9(5)
C6 Y C2 C3 -158.0(5)
C1 Y C2 C3 127.7(8)
C10 Y C2 C3 148.8(5)
B2 Y C2 C3 -179.9(5)
N3 Y C2 C1 172.5(5)
C8 Y C2 C1 -39.4(7)
C4 Y C2 C1 -98.0(5)
C3 Y C2 C1 -127.7(8)
C7 Y C2 C1 -41(2)
C9 Y C2 C1 -10.6(6)
C5 Y C2 C1 -64.8(5)
C6 Y C2 C1 74.3(7)
C10 Y C2 C1 21.1(6)
B2 Y C2 C1 52.4(6)
C1 C2 C3 C4 2.1(13)
Y C2 C3 C4 -63.7(7)
C1 C2 C3 Y 65.8(7)
N3 Y C3 C2 121.3(5)
C8 Y C3 C2 -121.7(6)
C4 Y C3 C2 -127.7(8)
C7 Y C3 C2 -162.3(5)
C9 Y C3 C2 -82.3(6)
C5 Y C3 C2 -99.1(5)
C6 Y C3 C2 129.8(13)
C1 Y C3 C2 -29.2(4)
C10 Y C3 C2 -45.1(7)
B2 Y C3 C2 0.3(10)
N3 Y C3 C4 -111.0(5)
C8 Y C3 C4 5.9(7)
C7 Y C3 C4 -34.7(8)
C2 Y C3 C4 127.7(8)
C9 Y C3 C4 45.4(7)
C5 Y C3 C4 28.6(4)
C6 Y C3 C4 -102.5(13)
C1 Y C3 C4 98.5(5)
C10 Y C3 C4 82.6(7)
B2 Y C3 C4 128.0(7)
C2 C3 C4 C5 -0.7(12)
Y C3 C4 C5 -65.7(7)
C2 C3 C4 Y 65.0(7)
N3 Y C4 C3 69.1(5)
C8 Y C4 C3 -175.5(5)
C7 Y C4 C3 159.7(5)
C2 Y C4 C3 -29.2(5)
C9 Y C4 C3 -144.7(5)
C5 Y C4 C3 -129.0(7)
C6 Y C4 C3 157.1(5)
C1 Y C4 C3 -62.4(5)
C10 Y C4 C3 -124.2(5)
B2 Y C4 C3 -131.6(7)
N3 Y C4 C5 -161.9(4)
C8 Y C4 C5 -46.4(5)
C3 Y C4 C5 129.0(7)
C7 Y C4 C5 -71.3(5)
C2 Y C4 C5 99.8(5)
C9 Y C4 C5 -15.7(5)
C6 Y C4 C5 -73.9(6)
C1 Y C4 C5 66.6(4)
C10 Y C4 C5 4.8(6)
B2 Y C4 C5 -2.6(9)
C3 C4 C5 B1 -9.9(11)
Y C4 C5 B1 -73.7(6)
C3 C4 C5 Y 63.9(7)
N1 B1 C5 C4 -163.4(6)
C1 B1 C5 C4 17.1(9)
Y B1 C5 C4 66.0(6)
N1 B1 C5 Y 130.6(6)
C1 B1 C5 Y -48.9(5)
N3 Y C5 C4 21.8(5)
C8 Y C5 C4 134.1(5)
C3 Y C5 C4 -28.9(5)
C7 Y C5 C4 121.9(5)
C2 Y C5 C4 -62.0(5)
C9 Y C5 C4 164.5(5)
C6 Y C5 C4 139.3(4)
C1 Y C5 C4 -94.9(5)
C10 Y C5 C4 -176.1(5)
B2 Y C5 C4 178.7(4)
N3 Y C5 B1 144.7(4)
C8 Y C5 B1 -103.0(4)
C4 Y C5 B1 122.9(6)
C3 Y C5 B1 94.0(5)
C7 Y C5 B1 -115.2(4)
C2 Y C5 B1 61.0(4)
C9 Y C5 B1 -72.6(4)
C6 Y C5 B1 -97.7(4)
C1 Y C5 B1 28.1(4)
C10 Y C5 B1 -53.2(4)
B2 Y C5 B1 -58.3(5)
N2 B2 C6 C7 -174.8(6)
C10 B2 C6 C7 6.1(9)
Y B2 C6 C7 61.9(6)
N2 B2 C6 Y 123.3(6)
C10 B2 C6 Y -55.8(5)
N3 Y C6 C7 95.7(4)
C8 Y C6 C7 -29.8(4)
C4 Y C6 C7 4.6(7)
C3 Y C6 C7 87.2(15)
C2 Y C6 C7 -162.8(5)
C9 Y C6 C7 -64.5(4)
C5 Y C6 C7 -36.3(5)
C1 Y C6 C7 -118.0(5)
C10 Y C6 C7 -97.1(5)
B2 Y C6 C7 -127.7(6)
N3 Y C6 B2 -136.6(4)
C8 Y C6 B2 97.9(4)
C4 Y C6 B2 132.3(5)
C3 Y C6 B2 -145.1(14)
C7 Y C6 B2 127.7(6)
C2 Y C6 B2 -35.1(7)
C9 Y C6 B2 63.2(4)
C5 Y C6 B2 91.4(4)
C1 Y C6 B2 9.7(5)
C10 Y C6 B2 30.6(4)
B2 C6 C7 C8 -5.4(10)
Y C6 C7 C8 61.7(6)
B2 C6 C7 Y -67.1(6)
N3 Y C7 C6 -82.2(4)
C8 Y C7 C6 128.8(7)
C4 Y C7 C6 -177.3(4)
C3 Y C7 C6 -157.8(4)
C2 Y C7 C6 130.7(16)
C9 Y C7 C6 97.3(5)
C5 Y C7 C6 153.1(4)
C1 Y C7 C6 98.2(5)
C10 Y C7 C6 64.6(4)
B2 Y C7 C6 30.3(4)
N3 Y C7 C8 149.0(4)
C4 Y C7 C8 53.8(5)
C3 Y C7 C8 73.4(6)
C2 Y C7 C8 1.9(19)
C9 Y C7 C8 -31.6(4)
C5 Y C7 C8 24.2(5)
C6 Y C7 C8 -128.8(7)
C1 Y C7 C8 -30.6(6)
C10 Y C7 C8 -64.3(4)
B2 Y C7 C8 -98.5(5)
C6 C7 C8 C9 4.0(10)
Y C7 C8 C9 69.5(6)
C6 C7 C8 Y -65.5(6)
N3 Y C8 C9 -157.8(4)
C4 Y C8 C9 100.6(4)
C3 Y C8 C9 97.6(5)
C7 Y C8 C9 -123.6(6)
C2 Y C8 C9 56.8(6)
C5 Y C8 C9 79.5(4)
C6 Y C8 C9 -95.8(4)
C1 Y C8 C9 36.8(5)
C10 Y C8 C9 -27.8(4)
B2 Y C8 C9 -61.4(4)
N3 Y C8 C7 -34.2(5)
C4 Y C8 C7 -135.7(4)
C3 Y C8 C7 -138.7(5)
C2 Y C8 C7 -179.5(5)
C9 Y C8 C7 123.6(6)
C5 Y C8 C7 -156.9(4)
C6 Y C8 C7 27.8(4)
C1 Y C8 C7 160.4(4)
C10 Y C8 C7 95.8(4)
B2 Y C8 C7 62.3(4)
C7 C8 C9 C10 -4.1(10)
Y C8 C9 C10 64.1(6)
C7 C8 C9 Y -68.3(6)
N3 Y C9 C10 -96.2(5)
C8 Y C9 C10 -129.1(6)
C4 Y C9 C10 144.2(4)
C3 Y C9 C10 122.6(5)
C7 Y C9 C10 -97.0(4)
C2 Y C9 C10 88.7(4)
C5 Y C9 C10 136.3(4)
C6 Y C9 C10 -64.2(4)
C1 Y C9 C10 83.6(4)
B2 Y C9 C10 -29.3(4)
N3 Y C9 C8 32.9(6)
C4 Y C9 C8 -86.7(4)
C3 Y C9 C8 -108.3(5)
C7 Y C9 C8 32.1(4)
C2 Y C9 C8 -142.2(4)
C5 Y C9 C8 -94.6(4)
C6 Y C9 C8 64.9(4)
C1 Y C9 C8 -147.3(4)
C10 Y C9 C8 129.1(6)
B2 Y C9 C8 99.8(5)
C8 C9 C10 B2 5.7(10)
Y C9 C10 B2 65.3(6)
C8 C9 C10 Y -59.6(6)
N2 B2 C10 C9 174.7(6)
C6 B2 C10 C9 -6.3(9)
Y B2 C10 C9 -61.0(5)
N2 B2 C10 Y -124.3(7)
C6 B2 C10 Y 54.7(5)
N3 Y C10 C9 115.9(4)
C8 Y C10 C9 29.4(4)
C4 Y C10 C9 -45.2(5)
C3 Y C10 C9 -83.6(6)
C7 Y C10 C9 64.8(4)
C2 Y C10 C9 -106.1(4)
C5 Y C10 C9 -42.8(4)
C6 Y C10 C9 97.7(4)
C1 Y C10 C9 -96.0(4)
B2 Y C10 C9 128.9(6)
N3 Y C10 B2 -13.0(5)
C8 Y C10 B2 -99.5(4)
C4 Y C10 B2 -174.1(4)
C3 Y C10 B2 147.5(5)
C7 Y C10 B2 -64.1(4)
C2 Y C10 B2 125.0(4)
C9 Y C10 B2 -128.9(6)
C5 Y C10 B2 -171.7(4)
C6 Y C10 B2 -31.2(4)
C1 Y C10 B2 135.1(4)
B1 N1 C11 C12 47.1(9)
C17 N1 C11 C12 -126.0(7)
B1 N1 C11 C16 -133.0(7)
C17 N1 C11 C16 53.9(8)
C16 C11 C12 C13 2.9(10)
N1 C11 C12 C13 -177.2(6)
C11 C12 C13 C14 -2.6(11)
C12 C13 C14 C15 0.6(12)
C13 C14 C15 C16 0.9(12)
C12 C11 C16 C15 -1.4(10)
N1 C11 C16 C15 178.7(6)
C14 C15 C16 C11 -0.5(11)
C11 N1 C17 C22 -124.9(7)
B1 N1 C17 C22 62.0(10)
C11 N1 C17 C18 56.9(8)
B1 N1 C17 C18 -116.2(7)
C22 C17 C18 C19 1.9(11)
N1 C17 C18 C19 -179.7(6)
C17 C18 C19 C20 -1.5(12)
C18 C19 C20 C21 1.1(12)
C19 C20 C21 C22 -1.2(12)
C18 C17 C22 C21 -2.0(11)
N1 C17 C22 C21 179.7(7)
C20 C21 C22 C17 1.7(13)
C29 N2 C23 C24 -128.2(7)
B2 N2 C23 C24 47.9(9)
C29 N2 C23 C28 54.7(8)
B2 N2 C23 C28 -129.2(7)
C28 C23 C24 C25 -0.3(10)
N2 C23 C24 C25 -177.5(6)
C23 C24 C25 C26 0.8(12)
C24 C25 C26 C27 -1.7(13)
C25 C26 C27 C28 2.2(13)
C26 C27 C28 C23 -1.7(11)
C24 C23 C28 C27 0.8(10)
N2 C23 C28 C27 178.0(6)
C23 N2 C29 C34 41.3(8)
B2 N2 C29 C34 -134.6(7)
C23 N2 C29 C30 -137.7(6)
B2 N2 C29 C30 46.3(9)
C34 C29 C30 C31 2.1(10)
N2 C29 C30 C31 -178.8(6)
C29 C30 C31 C32 -0.3(11)
C30 C31 C32 C33 -2.6(11)
C31 C32 C33 C34 3.8(12)
C30 C29 C34 C33 -0.9(10)
N2 C29 C34 C33 180.0(6)
C32 C33 C34 C29 -2.1(12)
